data_4100522
_journal_name_full 'Journal of the American Chemical Society'
_journal_paper_doi 10.1021/ja052381s
_journal_year 2005
_chemical_formula_moiety 'C82 H100.50 Fe4 N2.50 O P S14'
_chemical_formula_sum 'C82 H100.5 Fe4 N2.5 O P S14'
_chemical_formula_weight 1840.36
_space_group_IT_number 2
_symmetry_cell_setting triclinic
_symmetry_space_group_name_Hall '-P 1'
_symmetry_space_group_name_H-M 'P -1'
_cell_angle_alpha 87.695(4)
_cell_angle_beta 83.999(4)
_cell_angle_gamma 62.947(4)
_cell_formula_units_Z 2
_cell_length_a 12.847(3)
_cell_length_b 13.073(3)
_cell_length_c 29.484(6)
_cell_measurement_temperature 193(2)
_cell_volume 4385.6(16)
_diffrn_ambient_temperature 193(2)
_exptl_crystal_density_diffrn 1.394
_cod_original_sg_symbol_H-M P-1
_cod_original_formula_sum 'C82 H100.50 Fe4 N2.50 O P S14'
_cod_database_code 4100522

loop_
_symmetry_equiv_pos_as_xyz
'x, y, z'
'-x, -y, -z'

loop_
_atom_site_label
_atom_site_type_symbol
_atom_site_fract_x
_atom_site_fract_y
_atom_site_fract_z
_atom_site_U_iso_or_equiv
_atom_site_adp_type
_atom_site_occupancy
_atom_site_symmetry_multiplicity
_atom_site_calc_flag
_atom_site_refinement_flags
_atom_site_disorder_assembly
_atom_site_disorder_group
Fe1 Fe 0.11864(4) 0.36857(4) 0.812163(18) 0.03310(13) Uani 1 1 d . . .
Fe2 Fe 0.18720(4) 0.31030(4) 0.722381(17) 0.02968(12) Uani 1 1 d . . .
Fe3 Fe 0.34311(4) 0.20363(4) 0.785410(17) 0.02901(12) Uani 1 1 d . . .
Fe4 Fe 0.27851(4) 0.42880(4) 0.766819(18) 0.02995(12) Uani 1 1 d . . .
S1 S -0.04001(9) 0.43887(11) 0.86348(4) 0.0547(3) Uani 1 1 d . . .
S2 S 0.08645(8) 0.49070(8) 0.75302(4) 0.0375(2) Uani 1 1 d . . .
S3 S 0.16908(8) 0.19497(7) 0.77931(3) 0.0331(2) Uani 1 1 d . . .
S4 S 0.29180(8) 0.34801(8) 0.83683(3) 0.0347(2) Uani 1 1 d . . .
S5 S 0.38013(7) 0.27696(7) 0.71792(3) 0.03012(19) Uani 1 1 d . . .
S6 S 0.13039(9) 0.26715(9) 0.65916(3) 0.0392(2) Uani 1 1 d . . .
S7 S 0.48389(9) 0.04497(8) 0.81523(3) 0.0431(2) Uani 1 1 d . . .
S8 S 0.30522(8) 0.58813(7) 0.75952(4) 0.0376(2) Uani 1 1 d . . .
S9 S 0.47381(8) 0.31443(8) 0.54326(3) 0.03155(19) Uani 1 1 d . . .
S10 S 0.55099(8) 0.47126(7) 0.60311(3) 0.0329(2) Uani 1 1 d . . .
S11 S 0.74236(7) 0.34985(7) 0.66709(3) 0.03015(19) Uani 1 1 d . . .
S12 S 0.82187(8) 0.08413(8) 0.69516(3) 0.0345(2) Uani 1 1 d . . .
S13 S 0.73101(9) -0.05942(7) 0.64251(3) 0.0379(2) Uani 1 1 d . . .
S14 S 0.55883(8) 0.05483(8) 0.56797(3) 0.0357(2) Uani 1 1 d . . .
O1 O -0.0219(3) 0.2760(3) 1.01913(9) 0.0567(8) Uani 1 1 d . . .
P1 P 0.11896(14) 0.23090(14) 0.98381(6) 0.0770(4) Uani 1 1 d . . .
N1 N 0.9622(3) 0.8721(3) 0.84951(12) 0.0469(8) Uani 1 1 d . . .
N2 N 0.3725(3) 0.8598(2) 0.66575(11) 0.0347(7) Uani 1 1 d . . .
C1 C -0.0019(5) 0.3324(5) 0.90854(18) 0.0731(15) Uani 1 1 d . . .
H1A H -0.0719 0.3481 0.9289 0.088 Uiso 1 1 calc R . .
H1B H 0.0251 0.2571 0.8950 0.088 Uiso 1 1 calc R . .
C2 C 0.0911(5) 0.3299(5) 0.93590(19) 0.0708(14) Uani 1 1 d . . .
H2A H 0.0673 0.4066 0.9474 0.085 Uiso 1 1 calc R . .
H2B H 0.1634 0.3075 0.9161 0.085 Uiso 1 1 calc R . .
C3 C 0.1880(5) 0.0872(5) 0.95889(17) 0.0641(13) Uani 1 1 d . . .
C4 C 0.3062(5) -0.0511(6) 0.9005(2) 0.0812(17) Uani 1 1 d . . .
H4 H 0.3520 -0.0692 0.8726 0.097 Uiso 1 1 calc R . .
C5 C 0.1691(6) 0.0031(5) 0.98278(19) 0.0777(16) Uani 1 1 d . . .
H5 H 0.1215 0.0218 1.0102 0.093 Uiso 1 1 calc R . .
C6 C 0.2565(5) 0.0596(5) 0.91728(19) 0.0751(15) Uani 1 1 d . . .
H6 H 0.2689 0.1159 0.9008 0.090 Uiso 1 1 calc R . .
C7 C 0.2885(5) -0.1357(6) 0.9247(2) 0.0806(17) Uani 1 1 d . . .
H7 H 0.3223 -0.2102 0.9130 0.097 Uiso 1 1 calc R . .
C8 C 0.2202(6) -0.1096(5) 0.9663(2) 0.0821(17) Uani 1 1 d . . .
H8 H 0.2088 -0.1662 0.9830 0.099 Uiso 1 1 calc R . .
C9 C 0.2383(5) 0.2427(5) 1.00848(18) 0.0702(14) Uani 1 1 d . . .
C10 C 0.2057(5) 0.3326(5) 1.03959(17) 0.0722(15) Uani 1 1 d . . .
H10 H 0.1268 0.3808 1.0479 0.087 Uiso 1 1 calc R . .
C11 C 0.4069(6) 0.2773(6) 1.0480(2) 0.094(2) Uani 1 1 d . . .
H11 H 0.4639 0.2880 1.0612 0.113 Uiso 1 1 calc R . .
C12 C 0.3541(6) 0.1698(6) 0.9981(3) 0.107(2) Uani 1 1 d . . .
H12 H 0.3763 0.1088 0.9779 0.129 Uiso 1 1 calc R . .
C13 C 0.2920(6) 0.3493(6) 1.0580(2) 0.0861(18) Uani 1 1 d . . .
H13 H 0.2701 0.4112 1.0776 0.103 Uiso 1 1 calc R . .
C14 C 0.4391(6) 0.1868(7) 1.0176(3) 0.123(3) Uani 1 1 d . . .
H14 H 0.5181 0.1372 1.0102 0.148 Uiso 1 1 calc R . .
C15 C 0.0859(3) 0.4190(3) 0.58686(13) 0.0353(8) Uani 1 1 d . . .
C16 C 0.1713(3) 0.3373(3) 0.61279(12) 0.0311(8) Uani 1 1 d . . .
C17 C -0.0432(3) 0.4641(4) 0.60135(15) 0.0480(10) Uani 1 1 d . . .
H17A H -0.0870 0.5288 0.5829 0.072 Uiso 1 1 calc R . .
H17B H -0.0587 0.4873 0.6328 0.072 Uiso 1 1 calc R . .
H17C H -0.0662 0.4048 0.5976 0.072 Uiso 1 1 calc R . .
C18 C 0.2417(3) 0.4214(3) 0.53205(12) 0.0352(8) Uani 1 1 d . . .
C19 C 0.3247(3) 0.3478(3) 0.56042(12) 0.0295(7) Uani 1 1 d . . .
C20 C 0.2902(3) 0.3047(3) 0.59957(12) 0.0303(7) Uani 1 1 d . . .
H20 H 0.3469 0.2532 0.6174 0.036 Uiso 1 1 calc R . .
C21 C 0.1244(3) 0.4565(3) 0.54710(13) 0.0372(9) Uani 1 1 d . . .
H21 H 0.0680 0.5086 0.5293 0.045 Uiso 1 1 calc R . .
C22 C 0.2778(4) 0.4605(4) 0.48712(14) 0.0477(10) Uani 1 1 d . . .
H22A H 0.3127 0.3972 0.4659 0.072 Uiso 1 1 calc R . .
H22B H 0.3337 0.4880 0.4915 0.072 Uiso 1 1 calc R . .
H22C H 0.2100 0.5211 0.4753 0.072 Uiso 1 1 calc R . .
C23 C 0.7050(3) -0.0906(3) 0.70047(12) 0.0298(7) Uani 1 1 d . . .
C24 C 0.6663(3) -0.1620(3) 0.78859(12) 0.0323(8) Uani 1 1 d . . .
C25 C 0.7578(3) -0.2333(3) 0.75798(13) 0.0357(8) Uani 1 1 d . . .
H25 H 0.8068 -0.3071 0.7674 0.043 Uiso 1 1 calc R . .
C26 C 0.6129(3) -0.0172(3) 0.73009(12) 0.0306(8) Uani 1 1 d . . .
H26 H 0.5630 0.0557 0.7202 0.037 Uiso 1 1 calc R . .
C27 C 0.5928(3) -0.0495(3) 0.77440(12) 0.0315(8) Uani 1 1 d . . .
C28 C 0.7807(3) -0.2012(3) 0.71411(13) 0.0332(8) Uani 1 1 d . . .
C29 C 0.6476(4) -0.2041(3) 0.83528(14) 0.0435(9) Uani 1 1 d . . .
H29A H 0.5757 -0.2107 0.8380 0.065 Uiso 1 1 calc R . .
H29B H 0.6430 -0.1507 0.8578 0.065 Uiso 1 1 calc R . .
H29C H 0.7120 -0.2779 0.8400 0.065 Uiso 1 1 calc R . .
C30 C 0.8821(4) -0.2818(3) 0.68287(15) 0.0474(10) Uani 1 1 d . . .
H30A H 0.9229 -0.3535 0.6980 0.071 Uiso 1 1 calc R . .
H30B H 0.9347 -0.2489 0.6747 0.071 Uiso 1 1 calc R . .
H30C H 0.8538 -0.2946 0.6559 0.071 Uiso 1 1 calc R . .
C31 C 0.7012(3) 0.4762(3) 0.74384(13) 0.0319(8) Uani 1 1 d . . .
C32 C 0.6303(3) 0.5389(3) 0.78171(13) 0.0373(8) Uani 1 1 d . . .
H32 H 0.6642 0.5626 0.8027 0.045 Uiso 1 1 calc R . .
C33 C 0.5111(3) 0.5683(3) 0.78996(13) 0.0359(8) Uani 1 1 d . . .
C34 C 0.8270(3) 0.4550(3) 0.73574(14) 0.0410(9) Uani 1 1 d . . .
H34A H 0.8747 0.3789 0.7236 0.062 Uiso 1 1 calc R . .
H34B H 0.8539 0.4624 0.7640 0.062 Uiso 1 1 calc R . .
H34C H 0.8328 0.5101 0.7144 0.062 Uiso 1 1 calc R . .
C35 C 0.4412(4) 0.6316(4) 0.83326(14) 0.0483(10) Uani 1 1 d . . .
H35A H 0.3878 0.7090 0.8261 0.072 Uiso 1 1 calc R . .
H35B H 0.4937 0.6324 0.8539 0.072 Uiso 1 1 calc R . .
H35C H 0.3976 0.5933 0.8472 0.072 Uiso 1 1 calc R . .
C36 C 0.4605(3) 0.5346(3) 0.75741(12) 0.0304(7) Uani 1 1 d . . .
C37 C 0.5313(3) 0.4658(3) 0.72065(12) 0.0284(7) Uani 1 1 d . . .
H37 H 0.4983 0.4396 0.7002 0.034 Uiso 1 1 calc R . .
C38 C 0.6502(3) 0.4358(3) 0.71409(12) 0.0282(7) Uani 1 1 d . . .
C39 C 0.5484(3) 0.2598(3) 0.59287(11) 0.0264(7) Uani 1 1 d . . .
C40 C 0.5841(3) 0.3273(3) 0.61689(11) 0.0259(7) Uani 1 1 d . . .
C41 C 0.6667(3) 0.2754(3) 0.64918(11) 0.0258(7) Uani 1 1 d . . .
C42 C 0.6667(3) 0.0922(3) 0.63749(11) 0.0273(7) Uani 1 1 d . . .
C43 C 0.7067(3) 0.1586(3) 0.66000(11) 0.0267(7) Uani 1 1 d . . .
C44 C 0.5912(3) 0.1423(3) 0.60311(11) 0.0278(7) Uani 1 1 d . . .
C45 C 0.7616(3) 0.0470(3) 0.52099(13) 0.0378(8) Uani 1 1 d . . .
H45 H 0.7427 0.1165 0.5350 0.045 Uiso 1 1 calc R . .
C46 C 0.6914(3) -0.0067(3) 0.53118(12) 0.0335(8) Uani 1 1 d . . .
C47 C 0.8909(4) -0.1052(4) 0.46865(14) 0.0498(11) Uani 1 1 d . . .
C48 C 0.8600(4) -0.0021(3) 0.49004(14) 0.0436(9) Uani 1 1 d . . .
H48 H 0.9065 0.0352 0.4835 0.052 Uiso 1 1 calc R . .
C49 C 0.7208(4) -0.1097(4) 0.50984(15) 0.0515(11) Uani 1 1 d . . .
H49 H 0.6743 -0.1470 0.5162 0.062 Uiso 1 1 calc R . .
C50 C 0.8193(5) -0.1571(4) 0.47900(16) 0.0585(12) Uani 1 1 d . . .
H50 H 0.8379 -0.2263 0.4648 0.070 Uiso 1 1 calc R . .
C51 C 1.0017(4) -0.1591(5) 0.43577(17) 0.0714(15) Uani 1 1 d . . .
H51A H 1.0613 -0.2230 0.4502 0.107 Uiso 1 1 calc R . .
H51B H 1.0290 -0.1030 0.4275 0.107 Uiso 1 1 calc R . .
H51C H 0.9846 -0.1853 0.4089 0.107 Uiso 1 1 calc R . .
C52 C 0.3988(3) 0.5452(3) 0.59591(12) 0.0312(8) Uani 1 1 d . . .
C53 C 0.1955(3) 0.6155(3) 0.62174(13) 0.0376(8) Uani 1 1 d . . .
H53 H 0.1375 0.6141 0.6431 0.045 Uiso 1 1 calc R . .
C54 C 0.3115(3) 0.5454(3) 0.62790(12) 0.0321(8) Uani 1 1 d . . .
H54 H 0.3313 0.4986 0.6534 0.039 Uiso 1 1 calc R . .
C55 C 0.1625(3) 0.6883(3) 0.58448(14) 0.0396(9) Uani 1 1 d . . .
C56 C 0.3676(3) 0.6168(3) 0.55850(13) 0.0382(9) Uani 1 1 d . . .
H56 H 0.4256 0.6168 0.5368 0.046 Uiso 1 1 calc R . .
C57 C 0.2510(4) 0.6879(3) 0.55336(14) 0.0440(9) Uani 1 1 d . . .
H57 H 0.2314 0.7366 0.5284 0.053 Uiso 1 1 calc R . .
C58 C 0.0351(4) 0.7635(4) 0.57740(17) 0.0609(13) Uani 1 1 d . . .
H58A H 0.0296 0.7960 0.5474 0.091 Uiso 1 1 calc R . .
H58B H 0.0013 0.8242 0.5998 0.091 Uiso 1 1 calc R . .
H58C H -0.0068 0.7183 0.5805 0.091 Uiso 1 1 calc R . .
C59 C 0.7814(3) 0.1657(3) 0.74630(13) 0.0338(8) Uani 1 1 d . . .
C60 C 0.8410(4) 0.2391(3) 0.80672(14) 0.0438(9) Uani 1 1 d . . .
H60 H 0.8986 0.2509 0.8190 0.053 Uiso 1 1 calc R . .
C61 C 0.6720(3) 0.2012(3) 0.77055(13) 0.0357(8) Uani 1 1 d . . .
H61 H 0.6150 0.1876 0.7588 0.043 Uiso 1 1 calc R . .
C62 C 0.8664(3) 0.1848(3) 0.76490(13) 0.0374(8) Uani 1 1 d . . .
H62 H 0.9403 0.1609 0.7491 0.045 Uiso 1 1 calc R . .
C63 C 0.6475(3) 0.2565(3) 0.81184(14) 0.0420(9) Uani 1 1 d . . .
H63 H 0.5733 0.2812 0.8274 0.050 Uiso 1 1 calc R . .
C64 C 0.7313(4) 0.2762(3) 0.83080(14) 0.0429(9) Uani 1 1 d . . .
C65 C 0.7034(5) 0.3378(5) 0.87605(16) 0.0635(13) Uani 1 1 d . . .
H65A H 0.6300 0.4061 0.8761 0.095 Uiso 1 1 calc R . .
H65B H 0.7646 0.3581 0.8807 0.095 Uiso 1 1 calc R . .
H65C H 0.6980 0.2883 0.9001 0.095 Uiso 1 1 calc R . .
C66 C 1.0084(5) 0.9089(4) 0.88770(18) 0.0647(14) Uani 1 1 d . . .
H66A H 1.0906 0.8550 0.8889 0.078 Uiso 1 1 calc R . .
H66B H 0.9666 0.9036 0.9163 0.078 Uiso 1 1 calc R . .
C67 C 0.9977(6) 1.0299(4) 0.8838(2) 0.0845(19) Uani 1 1 d . . .
H67A H 1.0426 1.0352 0.8564 0.127 Uiso 1 1 calc R . .
H67B H 1.0270 1.0463 0.9097 0.127 Uiso 1 1 calc R . .
H67C H 0.9167 1.0844 0.8826 0.127 Uiso 1 1 calc R . .
C68 C 0.8355(4) 0.9579(4) 0.84369(17) 0.0559(12) Uani 1 1 d . . .
H68A H 0.8346 1.0273 0.8304 0.067 Uiso 1 1 calc R . .
H68B H 0.8055 0.9260 0.8222 0.067 Uiso 1 1 calc R . .
C69 C 0.7529(5) 0.9902(5) 0.88728(18) 0.0687(14) Uani 1 1 d . . .
H69A H 0.7588 0.9218 0.9025 0.103 Uiso 1 1 calc R . .
H69B H 0.6737 1.0361 0.8800 0.103 Uiso 1 1 calc R . .
H69C H 0.7739 1.0333 0.9069 0.103 Uiso 1 1 calc R . .
C70 C 0.9666(4) 0.7561(4) 0.86178(17) 0.0550(11) Uani 1 1 d . . .
H70A H 0.9149 0.7653 0.8894 0.066 Uiso 1 1 calc R . .
H70B H 0.9362 0.7326 0.8376 0.066 Uiso 1 1 calc R . .
C71 C 1.0865(5) 0.6618(4) 0.8691(2) 0.0771(16) Uani 1 1 d . . .
H71A H 1.1391 0.6525 0.8422 0.116 Uiso 1 1 calc R . .
H71B H 1.0818 0.5913 0.8753 0.116 Uiso 1 1 calc R . .
H71C H 1.1153 0.6814 0.8945 0.116 Uiso 1 1 calc R . .
C72 C 1.0367(4) 0.8663(4) 0.80576(17) 0.0597(12) Uani 1 1 d . . .
H72A H 1.1181 0.8162 0.8104 0.072 Uiso 1 1 calc R . .
H72B H 1.0297 0.9424 0.7993 0.072 Uiso 1 1 calc R . .
C73 C 1.0069(4) 0.8238(4) 0.76444(16) 0.0568(11) Uani 1 1 d . . .
H73A H 1.0108 0.7496 0.7706 0.085 Uiso 1 1 calc R . .
H73B H 1.0620 0.8182 0.7388 0.085 Uiso 1 1 calc R . .
H73C H 0.9290 0.8767 0.7576 0.085 Uiso 1 1 calc R . .
C74 C 0.3712(4) 0.9230(3) 0.70816(15) 0.0499(11) Uani 1 1 d . . .
H74A H 0.4441 0.9288 0.7067 0.060 Uiso 1 1 calc R . .
H74B H 0.3077 1.0004 0.7079 0.060 Uiso 1 1 calc R . .
C75 C 0.3567(6) 0.8679(4) 0.75278(16) 0.0713(15) Uani 1 1 d . . .
H75A H 0.2845 0.8623 0.7549 0.107 Uiso 1 1 calc R . .
H75B H 0.3553 0.9140 0.7776 0.107 Uiso 1 1 calc R . .
H75C H 0.4213 0.7925 0.7542 0.107 Uiso 1 1 calc R . .
C76 C 0.2593(3) 0.8504(4) 0.66468(16) 0.0471(10) Uani 1 1 d . . .
H76A H 0.2642 0.8106 0.6369 0.056 Uiso 1 1 calc R . .
H76B H 0.2526 0.8037 0.6901 0.056 Uiso 1 1 calc R . .
C77 C 0.1495(4) 0.9633(5) 0.6669(3) 0.090(2) Uani 1 1 d . . .
H77A H 0.1410 1.0017 0.6952 0.135 Uiso 1 1 calc R . .
H77B H 0.0826 0.9497 0.6652 0.135 Uiso 1 1 calc R . .
H77C H 0.1548 1.0105 0.6419 0.135 Uiso 1 1 calc R . .
C78 C 0.4687(3) 0.7372(3) 0.66398(14) 0.0392(9) Uani 1 1 d . . .
H78A H 0.4641 0.7003 0.6369 0.047 Uiso 1 1 calc R . .
H78B H 0.4538 0.6969 0.6902 0.047 Uiso 1 1 calc R . .
C79 C 0.5926(4) 0.7233(4) 0.6634(2) 0.0642(14) Uani 1 1 d . . .
H79A H 0.6079 0.7649 0.6382 0.096 Uiso 1 1 calc R . .
H79B H 0.6475 0.6433 0.6603 0.096 Uiso 1 1 calc R . .
H79C H 0.6009 0.7527 0.6914 0.096 Uiso 1 1 calc R . .
C80 C 0.3907(4) 0.9279(3) 0.62573(14) 0.0433(9) Uani 1 1 d . . .
H80A H 0.3256 1.0046 0.6276 0.052 Uiso 1 1 calc R . .
H80B H 0.4616 0.9350 0.6287 0.052 Uiso 1 1 calc R . .
C81 C 0.4006(5) 0.8790(4) 0.57934(16) 0.0601(13) Uani 1 1 d . . .
H81A H 0.4678 0.8049 0.5762 0.090 Uiso 1 1 calc R . .
H81B H 0.4093 0.9294 0.5564 0.090 Uiso 1 1 calc R . .
H81C H 0.3310 0.8713 0.5758 0.090 Uiso 1 1 calc R . .
N3 N 0.6521(13) 0.5437(14) 0.0560(5) 0.131(5) Uiso 0.50 1 d P . .
C85 C 0.6511(18) 0.4657(18) 0.0386(7) 0.122(6) Uiso 0.50 1 d P . .
C86 C 0.616(3) 0.434(3) 0.0234(12) 0.231(15) Uiso 0.50 1 d P . .

loop_
_atom_site_aniso_label
_atom_site_aniso_U_11
_atom_site_aniso_U_22
_atom_site_aniso_U_33
_atom_site_aniso_U_23
_atom_site_aniso_U_13
_atom_site_aniso_U_12
Fe1 0.0243(3) 0.0316(3) 0.0419(3) -0.0052(2) -0.0019(2) -0.0113(2)
Fe2 0.0259(3) 0.0279(3) 0.0356(3) 0.0003(2) -0.0070(2) -0.0116(2)
Fe3 0.0241(2) 0.0249(2) 0.0352(3) 0.0012(2) -0.0039(2) -0.0086(2)
Fe4 0.0235(3) 0.0249(2) 0.0422(3) -0.0001(2) -0.0059(2) -0.0110(2)
S1 0.0326(5) 0.0634(7) 0.0622(7) -0.0214(6) 0.0076(5) -0.0174(5)
S2 0.0235(4) 0.0268(4) 0.0598(6) 0.0022(4) -0.0123(4) -0.0079(4)
S3 0.0308(5) 0.0304(4) 0.0409(5) -0.0010(4) -0.0015(4) -0.0166(4)
S4 0.0292(5) 0.0355(5) 0.0381(5) -0.0042(4) -0.0065(4) -0.0125(4)
S5 0.0237(4) 0.0280(4) 0.0360(5) 0.0012(4) -0.0028(3) -0.0095(3)
S6 0.0391(5) 0.0550(6) 0.0361(5) 0.0002(4) -0.0058(4) -0.0318(5)
S7 0.0370(5) 0.0366(5) 0.0393(5) 0.0080(4) -0.0020(4) -0.0033(4)
S8 0.0247(4) 0.0252(4) 0.0609(6) -0.0039(4) 0.0026(4) -0.0105(4)
S9 0.0297(4) 0.0356(5) 0.0291(4) 0.0053(4) -0.0051(3) -0.0145(4)
S10 0.0284(4) 0.0248(4) 0.0467(5) 0.0080(4) -0.0063(4) -0.0132(4)
S11 0.0220(4) 0.0301(4) 0.0404(5) -0.0015(4) -0.0018(3) -0.0137(4)
S12 0.0239(4) 0.0287(4) 0.0446(5) 0.0019(4) -0.0110(4) -0.0050(4)
S13 0.0478(6) 0.0199(4) 0.0363(5) -0.0005(4) -0.0037(4) -0.0070(4)
S14 0.0400(5) 0.0347(5) 0.0410(5) 0.0005(4) -0.0082(4) -0.0235(4)
O1 0.0545(19) 0.072(2) 0.0339(15) 0.0069(14) 0.0152(13) -0.0247(16)
P1 0.0646(9) 0.0786(10) 0.0861(11) -0.0141(8) -0.0062(8) -0.0300(8)
N1 0.049(2) 0.0419(19) 0.054(2) -0.0001(16) -0.0140(17) -0.0226(17)
N2 0.0360(17) 0.0251(15) 0.0474(19) 0.0052(13) -0.0097(14) -0.0171(13)
C1 0.061(3) 0.103(4) 0.066(3) -0.015(3) 0.004(3) -0.047(3)
C2 0.062(3) 0.069(3) 0.084(4) 0.000(3) -0.009(3) -0.032(3)
C3 0.066(3) 0.077(3) 0.056(3) -0.002(3) -0.002(2) -0.039(3)
C4 0.071(4) 0.088(4) 0.081(4) -0.012(3) 0.012(3) -0.037(3)
C5 0.093(4) 0.083(4) 0.055(3) -0.005(3) -0.001(3) -0.039(3)
C6 0.075(4) 0.083(4) 0.066(3) -0.012(3) 0.012(3) -0.038(3)
C7 0.067(4) 0.083(4) 0.084(4) -0.021(3) -0.009(3) -0.025(3)
C8 0.093(4) 0.081(4) 0.075(4) -0.003(3) -0.015(3) -0.039(4)
C9 0.076(4) 0.072(3) 0.062(3) -0.001(3) -0.009(3) -0.033(3)
C10 0.081(4) 0.078(4) 0.054(3) -0.008(3) 0.000(3) -0.033(3)
C11 0.085(5) 0.095(5) 0.098(5) -0.014(4) -0.034(4) -0.030(4)
C12 0.069(4) 0.089(5) 0.147(7) -0.040(5) -0.020(4) -0.016(4)
C13 0.097(5) 0.090(4) 0.068(4) -0.012(3) -0.013(3) -0.037(4)
C14 0.070(4) 0.120(6) 0.168(8) -0.047(6) -0.038(5) -0.025(4)
C15 0.0308(19) 0.0342(19) 0.044(2) -0.0071(16) -0.0093(16) -0.0158(16)
C16 0.0322(19) 0.0340(19) 0.0321(19) -0.0052(15) -0.0037(15) -0.0187(16)
C17 0.033(2) 0.050(2) 0.060(3) -0.007(2) -0.0079(19) -0.0168(19)
C18 0.039(2) 0.0338(19) 0.036(2) 0.0006(16) -0.0133(16) -0.0179(17)
C19 0.0264(18) 0.0312(18) 0.0314(18) -0.0039(15) -0.0054(14) -0.0127(15)
C20 0.0287(18) 0.0306(18) 0.0318(19) 0.0023(15) -0.0089(14) -0.0125(15)
C21 0.034(2) 0.0338(19) 0.043(2) 0.0021(17) -0.0184(17) -0.0122(16)
C22 0.048(2) 0.056(3) 0.040(2) 0.0131(19) -0.0149(18) -0.022(2)
C23 0.0292(18) 0.0225(16) 0.040(2) 0.0024(14) -0.0097(15) -0.0120(15)
C24 0.0327(19) 0.0273(18) 0.040(2) 0.0081(15) -0.0113(16) -0.0155(16)
C25 0.036(2) 0.0219(17) 0.048(2) 0.0085(16) -0.0156(17) -0.0099(15)
C26 0.0266(18) 0.0209(16) 0.042(2) 0.0047(15) -0.0084(15) -0.0077(14)
C27 0.0270(18) 0.0265(17) 0.042(2) 0.0013(15) -0.0075(15) -0.0124(15)
C28 0.0298(19) 0.0242(17) 0.044(2) 0.0019(15) -0.0106(16) -0.0096(15)
C29 0.046(2) 0.034(2) 0.047(2) 0.0106(18) -0.0108(18) -0.0144(18)
C30 0.043(2) 0.028(2) 0.053(3) 0.0035(18) -0.0061(19) -0.0007(17)
C31 0.0265(18) 0.0282(18) 0.044(2) 0.0011(15) -0.0051(15) -0.0144(15)
C32 0.039(2) 0.036(2) 0.043(2) -0.0015(17) -0.0095(17) -0.0215(17)
C33 0.037(2) 0.0307(19) 0.040(2) -0.0025(16) -0.0009(16) -0.0160(16)
C34 0.034(2) 0.046(2) 0.051(2) -0.0035(18) -0.0064(17) -0.0237(18)
C35 0.047(2) 0.051(2) 0.049(2) -0.010(2) 0.0040(19) -0.024(2)
C36 0.0267(18) 0.0238(17) 0.042(2) 0.0031(15) -0.0022(15) -0.0129(14)
C37 0.0251(17) 0.0245(17) 0.0387(19) -0.0005(14) -0.0051(14) -0.0135(14)
C38 0.0252(17) 0.0234(16) 0.0367(19) 0.0015(14) -0.0032(14) -0.0117(14)
C39 0.0208(16) 0.0305(17) 0.0275(17) 0.0025(14) -0.0017(13) -0.0116(14)
C40 0.0218(16) 0.0215(16) 0.0325(18) 0.0014(13) 0.0017(13) -0.0092(13)
C41 0.0194(16) 0.0240(16) 0.0332(18) -0.0026(14) 0.0008(13) -0.0098(13)
C42 0.0250(17) 0.0213(16) 0.0313(18) 0.0006(14) 0.0003(14) -0.0074(14)
C43 0.0181(16) 0.0256(17) 0.0307(18) 0.0020(14) -0.0008(13) -0.0055(13)
C44 0.0258(17) 0.0265(17) 0.0323(18) -0.0007(14) 0.0000(14) -0.0134(14)
C45 0.041(2) 0.0292(19) 0.041(2) -0.0060(16) -0.0057(17) -0.0130(17)
C46 0.039(2) 0.0265(18) 0.0352(19) 0.0004(15) -0.0120(16) -0.0127(16)
C47 0.047(2) 0.045(2) 0.041(2) -0.0108(19) -0.0117(19) -0.004(2)
C48 0.039(2) 0.039(2) 0.046(2) -0.0057(18) -0.0059(18) -0.0104(18)
C49 0.066(3) 0.039(2) 0.055(3) -0.010(2) -0.006(2) -0.028(2)
C50 0.075(3) 0.038(2) 0.058(3) -0.020(2) -0.011(2) -0.019(2)
C51 0.060(3) 0.065(3) 0.060(3) -0.027(3) -0.006(2) -0.002(3)
C52 0.0296(18) 0.0215(16) 0.041(2) 0.0036(15) -0.0059(15) -0.0101(14)
C53 0.031(2) 0.035(2) 0.044(2) 0.0006(17) -0.0007(16) -0.0133(16)
C54 0.0326(19) 0.0267(17) 0.036(2) 0.0044(15) -0.0060(15) -0.0123(15)
C55 0.034(2) 0.0323(19) 0.047(2) 0.0059(17) -0.0085(17) -0.0093(17)
C56 0.038(2) 0.035(2) 0.039(2) 0.0104(16) -0.0019(16) -0.0158(17)
C57 0.044(2) 0.036(2) 0.046(2) 0.0153(18) -0.0107(18) -0.0134(18)
C58 0.035(2) 0.060(3) 0.072(3) 0.024(2) -0.015(2) -0.007(2)
C59 0.0284(18) 0.0321(19) 0.041(2) 0.0080(16) -0.0100(15) -0.0129(16)
C60 0.040(2) 0.042(2) 0.053(3) 0.0054(19) -0.0179(19) -0.0196(19)
C61 0.0287(19) 0.037(2) 0.043(2) 0.0067(17) -0.0104(16) -0.0150(16)
C62 0.0248(18) 0.037(2) 0.048(2) 0.0038(17) -0.0081(16) -0.0117(16)
C63 0.036(2) 0.041(2) 0.045(2) 0.0046(18) -0.0037(17) -0.0144(18)
C64 0.045(2) 0.040(2) 0.044(2) 0.0015(18) -0.0103(18) -0.0184(19)
C65 0.063(3) 0.073(3) 0.056(3) -0.013(2) -0.007(2) -0.030(3)
C66 0.071(3) 0.051(3) 0.076(3) 0.002(2) -0.036(3) -0.026(3)
C67 0.101(5) 0.051(3) 0.112(5) 0.002(3) -0.061(4) -0.034(3)
C68 0.049(3) 0.053(3) 0.067(3) 0.001(2) -0.020(2) -0.021(2)
C69 0.057(3) 0.072(3) 0.065(3) -0.009(3) -0.006(2) -0.019(3)
C70 0.066(3) 0.047(3) 0.059(3) 0.004(2) -0.013(2) -0.030(2)
C71 0.079(4) 0.037(3) 0.109(5) -0.005(3) -0.015(3) -0.019(3)
C72 0.050(3) 0.059(3) 0.072(3) 0.010(2) -0.008(2) -0.027(2)
C73 0.052(3) 0.060(3) 0.055(3) 0.002(2) -0.004(2) -0.022(2)
C74 0.065(3) 0.034(2) 0.057(3) -0.0058(19) -0.002(2) -0.027(2)
C75 0.116(5) 0.059(3) 0.052(3) -0.006(2) -0.001(3) -0.051(3)
C76 0.037(2) 0.044(2) 0.068(3) 0.010(2) -0.009(2) -0.0249(19)
C77 0.037(3) 0.066(3) 0.160(6) 0.027(4) -0.011(3) -0.019(3)
C78 0.040(2) 0.0261(18) 0.053(2) 0.0028(17) -0.0123(18) -0.0157(17)
C79 0.042(3) 0.046(3) 0.104(4) 0.010(3) -0.022(3) -0.017(2)
C80 0.044(2) 0.036(2) 0.058(3) 0.0127(19) -0.0124(19) -0.0246(19)
C81 0.074(3) 0.074(3) 0.054(3) 0.021(2) -0.024(2) -0.050(3)

loop_
_geom_bond_atom_site_label_1
_geom_bond_atom_site_label_2
_geom_bond_distance
_geom_bond_site_symmetry_2
_geom_bond_publ_flag
Fe1 S1 2.2476(12) . ?
Fe1 S2 2.2554(12) . ?
Fe1 S3 2.2839(11) . ?
Fe1 S4 2.3083(11) . ?
Fe1 Fe2 2.7254(9) . ?
Fe1 Fe4 2.7273(8) . ?
Fe1 Fe3 2.7555(8) . ?
Fe2 S6 2.2514(11) . ?
Fe2 S3 2.2755(11) . ?
Fe2 S2 2.2811(11) . ?
Fe2 S5 2.3032(11) . ?
Fe2 Fe3 2.7275(8) . ?
Fe2 Fe4 2.7623(8) . ?
Fe3 S7 2.2626(11) . ?
Fe3 S5 2.2734(11) . ?
Fe3 S4 2.2770(11) . ?
Fe3 S3 2.3151(11) . ?
Fe3 Fe4 2.7197(9) . ?
Fe4 S8 2.2586(11) . ?
Fe4 S4 2.2671(11) . ?
Fe4 S5 2.2808(10) . ?
Fe4 S2 2.2969(11) . ?
S1 C1 1.819(6) . ?
S6 C16 1.781(4) . ?
S7 C27 1.769(4) . ?
S8 C36 1.784(3) . ?
S9 C39 1.776(3) . ?
S9 C19 1.781(3) . ?
S10 C40 1.770(3) . ?
S10 C52 1.776(4) . ?
S11 C38 1.776(3) . ?
S11 C41 1.784(3) . ?
S12 C43 1.772(3) . ?
S12 C59 1.773(4) . ?
S13 C42 1.773(3) . ?
S13 C23 1.774(4) . ?
S14 C46 1.778(4) . ?
S14 C44 1.781(3) . ?
O1 P1 1.842(3) . ?
P1 C3 1.821(6) . ?
P1 C2 1.827(6) . ?
P1 C9 1.834(6) . ?
N1 C72 1.506(6) . ?
N1 C66 1.515(6) . ?
N1 C70 1.521(5) . ?
N1 C68 1.523(5) . ?
N2 C80 1.512(5) . ?
N2 C78 1.513(5) . ?
N2 C76 1.518(5) . ?
N2 C74 1.521(5) . ?
C1 C2 1.498(7) . ?
C3 C5 1.382(7) . ?
C3 C6 1.390(7) . ?
C4 C6 1.378(8) . ?
C4 C7 1.384(8) . ?
C5 C8 1.395(8) . ?
C7 C8 1.389(8) . ?
C9 C12 1.362(8) . ?
C9 C10 1.399(7) . ?
C10 C13 1.388(8) . ?
C11 C13 1.349(9) . ?
C11 C14 1.393(9) . ?
C12 C14 1.391(9) . ?
C15 C21 1.383(5) . ?
C15 C16 1.405(5) . ?
C15 C17 1.504(5) . ?
C16 C20 1.402(5) . ?
C18 C21 1.388(5) . ?
C18 C19 1.397(5) . ?
C18 C22 1.504(5) . ?
C19 C20 1.384(5) . ?
C23 C26 1.380(5) . ?
C23 C28 1.397(5) . ?
C24 C25 1.384(5) . ?
C24 C27 1.413(5) . ?
C24 C29 1.499(5) . ?
C25 C28 1.387(5) . ?
C26 C27 1.392(5) . ?
C28 C30 1.495(5) . ?
C31 C32 1.389(5) . ?
C31 C38 1.397(5) . ?
C31 C34 1.504(5) . ?
C32 C33 1.394(5) . ?
C33 C36 1.401(5) . ?
C33 C35 1.513(5) . ?
C36 C37 1.393(5) . ?
C37 C38 1.387(5) . ?
C39 C40 1.406(5) . ?
C39 C44 1.408(5) . ?
C40 C41 1.413(5) . ?
C41 C43 1.406(5) . ?
C42 C44 1.404(5) . ?
C42 C43 1.408(5) . ?
C45 C46 1.378(5) . ?
C45 C48 1.382(5) . ?
C46 C49 1.381(5) . ?
C47 C50 1.376(7) . ?
C47 C48 1.378(6) . ?
C47 C51 1.521(6) . ?
C49 C50 1.379(7) . ?
C52 C56 1.386(5) . ?
C52 C54 1.386(5) . ?
C53 C54 1.377(5) . ?
C53 C55 1.392(5) . ?
C55 C57 1.382(6) . ?
C55 C58 1.511(5) . ?
C56 C57 1.379(5) . ?
C59 C61 1.387(5) . ?
C59 C62 1.393(5) . ?
C60 C62 1.380(6) . ?
C60 C64 1.387(6) . ?
C61 C63 1.373(5) . ?
C63 C64 1.388(6) . ?
C64 C65 1.510(6) . ?
C66 C67 1.525(7) . ?
C68 C69 1.519(7) . ?
C70 C71 1.504(7) . ?
C72 C73 1.511(7) . ?
C74 C75 1.509(6) . ?
C76 C77 1.506(6) . ?
C78 C79 1.516(6) . ?
C80 C81 1.502(6) . ?
N3 C85 1.16(2) . ?
C85 C86 0.89(4) . ?
